data_1514425
loop_
_publ_author_name
'Hansmann, Max M.'
'Rominger, Frank'
'Hashmi, A. Stephen K.'

_publ_section_title
;
 Gold--allenylidenes -- an experimental and theoretical study
;
_journal_issue 4
_journal_name_full 'Chemical Science'
_journal_page_first 1552
_journal_paper_doi 10.1039/c3sc22227f
_journal_volume 4
_journal_year 2013
_chemical_formula_sum 'C32 H41 Au Cl2 N2 O2'
_chemical_formula_weight 753.53
_chemical_name_common '3 in manuscript'
_chemical_name_systematic
;
?
;
_space_group_IT_number 14
_symmetry_cell_setting monoclinic
_symmetry_space_group_name_Hall '-P 2yn'
_symmetry_space_group_name_H-M 'P 1 21/n 1'
_atom_sites_solution_hydrogens geom
_atom_sites_solution_primary direct
_atom_sites_solution_secondary difmap
_audit_creation_method SHELXL-97
_cell_angle_alpha 90.00
_cell_angle_beta 91.868(2)
_cell_angle_gamma 90.00
_cell_formula_units_Z 4
_cell_length_a 12.2769(4)
_cell_length_b 12.2829(5)
_cell_length_c 22.2697(8)
_cell_measurement_temperature 200(2)
_cell_volume 3356.4(2)
_computing_cell_refinement 'Bruker SAINT'
_computing_data_collection 'Bruker APEX2'
_computing_data_reduction 'Bruker SAINT'
_computing_molecular_graphics 'Bruker SHELXTL'
_computing_publication_material 'Bruker SHELXTL'
_computing_structure_refinement 'SHELXL-97 (Sheldrick, 2008)'
_computing_structure_solution 'SHELXS-97 (Sheldrick, 2008)'
_diffrn_ambient_temperature 200(2)
_diffrn_measured_fraction_theta_full 0.997
_diffrn_measured_fraction_theta_max 0.997
_diffrn_measurement_device_type 'Bruker APEX-II Quazar'
_diffrn_measurement_method '\f and \w scans'
_diffrn_radiation_monochromator mirror
_diffrn_radiation_source 'ImuS microsource'
_diffrn_radiation_type MoK\a
_diffrn_radiation_wavelength 0.71073
_diffrn_reflns_av_R_equivalents 0.0453
_diffrn_reflns_av_sigmaI/netI 0.0279
_diffrn_reflns_limit_h_max 17
_diffrn_reflns_limit_h_min -17
_diffrn_reflns_limit_k_max 17
_diffrn_reflns_limit_k_min -17
_diffrn_reflns_limit_l_max 31
_diffrn_reflns_limit_l_min -31
_diffrn_reflns_number 75424
_diffrn_reflns_theta_full 30.69
_diffrn_reflns_theta_max 30.69
_diffrn_reflns_theta_min 1.83
_exptl_absorpt_coefficient_mu 4.571
_exptl_absorpt_correction_T_max 0.6578
_exptl_absorpt_correction_T_min 0.5283
_exptl_absorpt_correction_type multi-scan
_exptl_absorpt_process_details
;
Sheldrick, G. M. (2008). <i>SADABS</i>. University of G\"ottingen, Germany.
;
_exptl_crystal_colour colourless
_exptl_crystal_density_diffrn 1.491
_exptl_crystal_density_method 'not measured'
_exptl_crystal_description polyhedron
_exptl_crystal_F_000 1504
_exptl_crystal_size_max 0.16
_exptl_crystal_size_mid 0.14
_exptl_crystal_size_min 0.10
_refine_diff_density_max 1.077
_refine_diff_density_min -1.036
_refine_diff_density_rms 0.092
_refine_ls_extinction_method none
_refine_ls_goodness_of_fit_ref 1.015
_refine_ls_hydrogen_treatment constr
_refine_ls_matrix_type full
_refine_ls_number_parameters 352
_refine_ls_number_reflns 10380
_refine_ls_number_restraints 0
_refine_ls_restrained_S_all 1.015
_refine_ls_R_factor_all 0.0453
_refine_ls_R_factor_gt 0.0282
_refine_ls_shift/su_max 0.001
_refine_ls_shift/su_mean 0.000
_refine_ls_structure_factor_coef Fsqd
_refine_ls_weighting_details 'calc w=1/[\s^2^(Fo^2^)+(0.0253P)^2^+4.7934P] where P=(Fo^2^+2Fc^2^)/3'
_refine_ls_weighting_scheme calc
_refine_ls_wR_factor_gt 0.0629
_refine_ls_wR_factor_ref 0.0701
_reflns_number_gt 7907
_reflns_number_total 10380
_reflns_threshold_expression >2sigma(I)
_cod_data_source_file c3sc22227f.txt
_cod_data_source_block mah4
_cod_depositor_comments
;
The following automatic conversions were performed:

'_symmetry_cell_setting' value 'Monoclinic' changed to 'monoclinic'
according to
/usr/data/users/saulius/automatic-downloads/retrospective/RSC/lib/dictionaries/cif_core.dic
dictionary named 'cif_core.dic' version 2.4.2 from 2011-04-26.

Automatic conversion script
Id: cif_fix_values 2281 2013-09-26 08:29:07Z andrius 
;
_cod_original_sg_symbol_H-M P2(1)/n
_cod_database_code 1514425

loop_
_symmetry_equiv_pos_as_xyz
'x, y, z'
'-x+1/2, y+1/2, -z+1/2'
'-x, -y, -z'
'x-1/2, -y-1/2, z-1/2'

loop_
_atom_site_label
_atom_site_type_symbol
_atom_site_fract_x
_atom_site_fract_y
_atom_site_fract_z
_atom_site_U_iso_or_equiv
_atom_site_adp_type
_atom_site_occupancy
_atom_site_symmetry_multiplicity
_atom_site_calc_flag
_atom_site_refinement_flags
Au1 Au 0.736254(8) 0.244575(8) 0.191174(4) 0.02821(4) Uani 1 1 d .
C1 C 0.8903(2) 0.2775(2) 0.16930(13) 0.0279(5) Uani 1 1 d .
N2 N 0.92377(18) 0.32500(19) 0.11818(10) 0.0287(5) Uani 1 1 d .
C3 C 1.0365(2) 0.3262(3) 0.11653(14) 0.0375(7) Uani 1 1 d .
H3 H 1.0791 0.3548 0.0853 0.045 Uiso 1 1 calc R
C4 C 1.0741(2) 0.2789(3) 0.16768(15) 0.0371(7) Uani 1 1 d .
H4 H 1.1483 0.2679 0.1796 0.045 Uiso 1 1 calc R
N5 N 0.98402(19) 0.24968(19) 0.19937(10) 0.0291(5) Uani 1 1 d .
C11 C 0.8514(2) 0.3646(2) 0.07063(12) 0.0291(6) Uani 1 1 d .
C12 C 0.8358(2) 0.4770(2) 0.06612(13) 0.0321(6) Uani 1 1 d .
C13 C 0.7671(3) 0.5133(3) 0.01869(14) 0.0406(7) Uani 1 1 d .
H13 H 0.7544 0.5891 0.0137 0.049 Uiso 1 1 calc R
C14 C 0.7177(3) 0.4407(3) -0.02077(15) 0.0460(8) Uani 1 1 d .
H14 H 0.6710 0.4669 -0.0524 0.055 Uiso 1 1 calc R
C15 C 0.7355(3) 0.3306(3) -0.01466(14) 0.0428(8) Uani 1 1 d .
H15 H 0.7012 0.2818 -0.0425 0.051 Uiso 1 1 calc R
C16 C 0.8025(3) 0.2892(3) 0.03143(14) 0.0362(6) Uani 1 1 d .
C17 C 0.8874(3) 0.5579(3) 0.10925(14) 0.0367(7) Uani 1 1 d .
H17 H 0.9309 0.5166 0.1404 0.044 Uiso 1 1 calc R
C19 C 0.8201(3) 0.1672(3) 0.03707(16) 0.0435(8) Uani 1 1 d .
H19 H 0.8601 0.1535 0.0762 0.052 Uiso 1 1 calc R
C21 C 0.9874(2) 0.1854(2) 0.25399(13) 0.0297(6) Uani 1 1 d .
C22 C 0.9823(2) 0.0725(2) 0.24793(14) 0.0339(6) Uani 1 1 d .
C23 C 0.9820(3) 0.0112(3) 0.30029(16) 0.0411(7) Uani 1 1 d .
H23 H 0.9776 -0.0659 0.2978 0.049 Uiso 1 1 calc R
C24 C 0.9882(3) 0.0609(3) 0.35588(15) 0.0422(8) Uani 1 1 d .
H24 H 0.9874 0.0179 0.3913 0.051 Uiso 1 1 calc R
C25 C 0.9957(3) 0.1726(3) 0.36029(14) 0.0397(7) Uani 1 1 d .
H25 H 1.0009 0.2055 0.3989 0.048 Uiso 1 1 calc R
C26 C 0.9956(2) 0.2385(2) 0.30927(14) 0.0323(6) Uani 1 1 d .
C27 C 0.9768(3) 0.0166(3) 0.18717(16) 0.0470(8) Uani 1 1 d .
H27 H 0.9795 0.0742 0.1555 0.056 Uiso 1 1 calc R
C29 C 1.0043(3) 0.3609(3) 0.31453(15) 0.0404(7) Uani 1 1 d .
H29 H 0.9871 0.3931 0.2741 0.048 Uiso 1 1 calc R
C31 C 0.5851(3) 0.2070(3) 0.21175(15) 0.0359(6) Uani 1 1 d .
C32 C 0.4951(2) 0.1829(3) 0.22613(14) 0.0372(7) Uani 1 1 d .
C33 C 0.3860(2) 0.1606(3) 0.24445(15) 0.0402(7) Uani 1 1 d .
O33 O 0.3053(2) 0.1969(3) 0.22017(15) 0.0791(10) Uani 1 1 d .
O34 O 0.38359(19) 0.0940(2) 0.29122(11) 0.0537(7) Uani 1 1 d .
C34 C 0.2770(3) 0.0680(5) 0.3130(2) 0.0720(14) Uani 1 1 d .
H34A H 0.2848 0.0183 0.3473 0.086 Uiso 1 1 calc R
H34B H 0.2332 0.0331 0.2809 0.086 Uiso 1 1 calc R
H34C H 0.2409 0.1350 0.3256 0.086 Uiso 1 1 calc R
C171 C 0.9647(4) 0.6337(4) 0.0769(2) 0.0671(12) Uani 1 1 d .
H17A H 0.9979 0.6850 0.1058 0.080 Uiso 1 1 calc R
H17B H 0.9238 0.6741 0.0456 0.080 Uiso 1 1 calc R
H17C H 1.0219 0.5906 0.0585 0.080 Uiso 1 1 calc R
C172 C 0.8017(4) 0.6244(5) 0.1410(2) 0.0801(16) Uani 1 1 d .
H17D H 0.8378 0.6755 0.1689 0.096 Uiso 1 1 calc R
H17E H 0.7546 0.5755 0.1632 0.096 Uiso 1 1 calc R
H17F H 0.7576 0.6650 0.1111 0.096 Uiso 1 1 calc R
C191 C 0.8896(5) 0.1250(4) -0.0122(3) 0.106(2) Uani 1 1 d .
H19A H 0.9584 0.1655 -0.0121 0.127 Uiso 1 1 calc R
H19B H 0.8510 0.1345 -0.0510 0.127 Uiso 1 1 calc R
H19C H 0.9048 0.0475 -0.0055 0.127 Uiso 1 1 calc R
C192 C 0.7144(4) 0.1045(3) 0.0378(2) 0.0697(12) Uani 1 1 d .
H19D H 0.6703 0.1312 0.0706 0.084 Uiso 1 1 calc R
H19E H 0.7300 0.0269 0.0438 0.084 Uiso 1 1 calc R
H19F H 0.6743 0.1146 -0.0006 0.084 Uiso 1 1 calc R
C271 C 1.0755(4) -0.0576(4) 0.1802(2) 0.0781(14) Uani 1 1 d .
H27A H 1.0715 -0.0923 0.1406 0.094 Uiso 1 1 calc R
H27B H 1.0759 -0.1137 0.2115 0.094 Uiso 1 1 calc R
H27C H 1.1424 -0.0143 0.1841 0.094 Uiso 1 1 calc R
C272 C 0.8701(4) -0.0451(3) 0.1779(2) 0.0673(12) Uani 1 1 d .
H27D H 0.8682 -0.0799 0.1383 0.081 Uiso 1 1 calc R
H27E H 0.8089 0.0057 0.1804 0.081 Uiso 1 1 calc R
H27F H 0.8644 -0.1009 0.2091 0.081 Uiso 1 1 calc R
C291 C 1.1191(4) 0.3935(4) 0.3332(3) 0.0851(17) Uani 1 1 d .
H29A H 1.1236 0.4730 0.3364 0.102 Uiso 1 1 calc R
H29B H 1.1697 0.3679 0.3032 0.102 Uiso 1 1 calc R
H29C H 1.1385 0.3608 0.3723 0.102 Uiso 1 1 calc R
C292 C 0.9257(5) 0.4077(4) 0.3584(3) 0.120(3) Uani 1 1 d .
H29D H 0.9341 0.4870 0.3600 0.144 Uiso 1 1 calc R
H29E H 0.9410 0.3769 0.3983 0.144 Uiso 1 1 calc R
H29F H 0.8509 0.3896 0.3452 0.144 Uiso 1 1 calc R
C41 C 0.3920(6) 0.2131(9) 0.0778(4) 0.180(5) Uani 1 1 d .
H41A H 0.4357 0.1460 0.0836 0.216 Uiso 1 1 calc R
H41B H 0.3798 0.2438 0.1181 0.216 Uiso 1 1 calc R
Cl1 Cl 0.46763(14) 0.30391(14) 0.03921(7) 0.0984(5) Uani 1 1 d .
Cl2 Cl 0.26936(18) 0.17766(16) 0.04671(11) 0.1343(7) Uani 1 1 d .

loop_
_atom_site_aniso_label
_atom_site_aniso_U_11
_atom_site_aniso_U_22
_atom_site_aniso_U_33
_atom_site_aniso_U_23
_atom_site_aniso_U_13
_atom_site_aniso_U_12
Au1 0.02368(5) 0.03550(6) 0.02532(5) 0.00290(5) -0.00130(3) 0.00005(5)
C1 0.0272(13) 0.0311(13) 0.0252(13) 0.0024(10) -0.0038(10) -0.0007(10)
N2 0.0240(11) 0.0372(12) 0.0247(12) 0.0080(9) -0.0044(9) -0.0014(9)
C3 0.0262(14) 0.0514(18) 0.0348(16) 0.0117(14) 0.0020(12) -0.0022(13)
C4 0.0227(13) 0.0492(17) 0.0393(17) 0.0089(13) -0.0027(12) 0.0001(12)
N5 0.0258(10) 0.0353(12) 0.0260(11) 0.0079(10) -0.0038(8) -0.0005(10)
C11 0.0271(13) 0.0397(15) 0.0204(13) 0.0063(11) -0.0032(10) -0.0018(11)
C12 0.0286(14) 0.0408(15) 0.0265(14) 0.0038(12) -0.0040(11) -0.0013(12)
C13 0.0448(18) 0.0432(17) 0.0328(16) 0.0086(13) -0.0119(14) 0.0019(14)
C14 0.049(2) 0.053(2) 0.0344(17) 0.0065(15) -0.0187(15) 0.0003(16)
C15 0.0480(19) 0.0507(19) 0.0288(16) -0.0013(14) -0.0119(14) -0.0070(15)
C16 0.0374(16) 0.0422(16) 0.0287(15) 0.0031(12) -0.0017(12) -0.0032(13)
C17 0.0361(16) 0.0418(16) 0.0315(16) 0.0019(13) -0.0105(12) -0.0020(13)
C19 0.052(2) 0.0409(17) 0.0368(18) -0.0002(14) -0.0055(15) -0.0050(15)
C21 0.0247(13) 0.0367(14) 0.0272(14) 0.0094(11) -0.0054(10) 0.0017(11)
C22 0.0328(15) 0.0367(15) 0.0320(15) 0.0052(12) -0.0033(12) 0.0003(12)
C23 0.0403(17) 0.0366(16) 0.0459(19) 0.0099(14) -0.0083(14) -0.0007(13)
C24 0.0413(18) 0.0484(18) 0.0364(17) 0.0188(14) -0.0072(14) -0.0023(14)
C25 0.0377(17) 0.0531(19) 0.0277(16) 0.0063(14) -0.0058(13) -0.0030(14)
C26 0.0284(13) 0.0371(15) 0.0309(14) 0.0058(12) -0.0059(10) 0.0009(11)
C27 0.065(2) 0.0386(17) 0.0370(18) -0.0013(14) -0.0097(16) 0.0034(16)
C29 0.0453(18) 0.0385(16) 0.0369(18) 0.0010(13) -0.0076(14) 0.0011(14)
C31 0.0311(15) 0.0400(15) 0.0363(17) 0.0001(13) -0.0029(12) 0.0032(12)
C32 0.0285(15) 0.0492(18) 0.0339(16) 0.0024(13) -0.0023(12) 0.0008(13)
C33 0.0270(15) 0.0544(19) 0.0392(18) 0.0021(15) -0.0017(13) 0.0010(13)
O33 0.0302(13) 0.125(3) 0.082(2) 0.049(2) -0.0026(14) 0.0079(16)
O34 0.0311(12) 0.0839(19) 0.0461(15) 0.0198(14) 0.0027(10) -0.0010(12)
C34 0.041(2) 0.111(4) 0.065(3) 0.029(3) 0.016(2) -0.003(2)
C171 0.072(3) 0.071(3) 0.057(3) 0.010(2) -0.014(2) -0.033(2)
C172 0.063(3) 0.111(4) 0.065(3) -0.045(3) -0.009(2) 0.008(3)
C191 0.118(5) 0.055(3) 0.149(6) 0.006(3) 0.075(4) 0.012(3)
C192 0.076(3) 0.047(2) 0.086(3) 0.003(2) 0.002(3) -0.015(2)
C271 0.094(4) 0.082(3) 0.058(3) -0.018(2) 0.001(3) 0.026(3)
C272 0.084(3) 0.053(2) 0.063(3) -0.002(2) -0.027(2) -0.011(2)
C291 0.076(3) 0.053(3) 0.124(5) 0.006(3) -0.030(3) -0.022(2)
C292 0.124(5) 0.053(3) 0.188(7) -0.004(4) 0.083(5) 0.017(3)
C41 0.089(5) 0.334(13) 0.115(6) 0.135(7) -0.023(4) -0.040(7)
Cl1 0.1039(11) 0.1003(11) 0.0917(11) 0.0091(9) 0.0153(9) 0.0162(9)
Cl2 0.1288(16) 0.1059(13) 0.168(2) -0.0180(13) 0.0017(14) -0.0138(12)

loop_
_atom_type_symbol
_atom_type_description
_atom_type_scat_dispersion_real
_atom_type_scat_dispersion_imag
_atom_type_scat_source
C C 0.0033 0.0016 'International Tables Vol C Tables 4.2.6.8 and 6.1.1.4'
H H 0.0000 0.0000 'International Tables Vol C Tables 4.2.6.8 and 6.1.1.4'
N N 0.0061 0.0033 'International Tables Vol C Tables 4.2.6.8 and 6.1.1.4'
O O 0.0106 0.0060 'International Tables Vol C Tables 4.2.6.8 and 6.1.1.4'
Cl Cl 0.1484 0.1585 'International Tables Vol C Tables 4.2.6.8 and 6.1.1.4'
Au Au -2.0133 8.8022 'International Tables Vol C Tables 4.2.6.8 and 6.1.1.4'

loop_
_geom_angle_atom_site_label_1
_geom_angle_atom_site_label_2
_geom_angle_atom_site_label_3
_geom_angle
C31 Au1 C1 178.06(12)
N2 C1 N5 104.4(2)
N2 C1 Au1 127.1(2)
N5 C1 Au1 128.3(2)
C1 N2 C3 110.9(2)
C1 N2 C11 124.4(2)
C3 N2 C11 124.6(2)
C4 C3 N2 106.8(3)
C4 C3 H3 126.6
N2 C3 H3 126.6
C3 C4 N5 106.6(3)
C3 C4 H4 126.7
N5 C4 H4 126.7
C1 N5 C4 111.3(2)
C1 N5 C21 123.6(2)
C4 N5 C21 124.7(2)
C16 C11 C12 123.8(3)
C16 C11 N2 118.5(3)
C12 C11 N2 117.7(3)
C11 C12 C13 116.5(3)
C11 C12 C17 123.5(3)
C13 C12 C17 120.0(3)
C14 C13 C12 121.0(3)
C14 C13 H13 119.5
C12 C13 H13 119.5
C15 C14 C13 120.5(3)
C15 C14 H14 119.7
C13 C14 H14 119.7
C14 C15 C16 121.4(3)
C14 C15 H15 119.3
C16 C15 H15 119.3
C15 C16 C11 116.8(3)
C15 C16 C19 120.1(3)
C11 C16 C19 123.1(3)
C12 C17 C172 111.5(3)
C12 C17 C171 110.8(3)
C172 C17 C171 109.9(4)
C12 C17 H17 108.2
C172 C17 H17 108.2
C171 C17 H17 108.2
C191 C19 C192 109.9(4)
C191 C19 C16 111.2(3)
C192 C19 C16 112.6(3)
C191 C19 H19 107.6
C192 C19 H19 107.6
C16 C19 H19 107.6
C22 C21 C26 123.6(3)
C22 C21 N5 117.4(3)
C26 C21 N5 119.0(3)
C23 C22 C21 117.4(3)
C23 C22 C27 120.1(3)
C21 C22 C27 122.5(3)
C24 C23 C22 120.7(3)
C24 C23 H23 119.6
C22 C23 H23 119.6
C25 C24 C23 120.4(3)
C25 C24 H24 119.8
C23 C24 H24 119.8
C24 C25 C26 121.4(3)
C24 C25 H25 119.3
C26 C25 H25 119.3
C21 C26 C25 116.5(3)
C21 C26 C29 122.5(3)
C25 C26 C29 121.1(3)
C22 C27 C272 111.1(3)
C22 C27 C271 110.4(3)
C272 C27 C271 111.8(4)
C22 C27 H27 107.8
C272 C27 H27 107.8
C271 C27 H27 107.8
C292 C29 C291 109.4(4)
C292 C29 C26 112.6(3)
C291 C29 C26 110.4(3)
C292 C29 H29 108.1
C291 C29 H29 108.1
C26 C29 H29 108.1
C32 C31 Au1 177.7(3)
C31 C32 C33 176.6(4)
O33 C33 O34 123.0(3)
O33 C33 C32 124.3(3)
O34 C33 C32 112.7(3)
C33 O34 C34 116.4(3)
O34 C34 H34A 109.5
O34 C34 H34B 109.5
H34A C34 H34B 109.5
O34 C34 H34C 109.5
H34A C34 H34C 109.5
H34B C34 H34C 109.5
C17 C171 H17A 109.5
C17 C171 H17B 109.5
H17A C171 H17B 109.5
C17 C171 H17C 109.5
H17A C171 H17C 109.5
H17B C171 H17C 109.5
C17 C172 H17D 109.5
C17 C172 H17E 109.5
H17D C172 H17E 109.5
C17 C172 H17F 109.5
H17D C172 H17F 109.5
H17E C172 H17F 109.5
C19 C191 H19A 109.5
C19 C191 H19B 109.5
H19A C191 H19B 109.5
C19 C191 H19C 109.5
H19A C191 H19C 109.5
H19B C191 H19C 109.5
C19 C192 H19D 109.5
C19 C192 H19E 109.5
H19D C192 H19E 109.5
C19 C192 H19F 109.5
H19D C192 H19F 109.5
H19E C192 H19F 109.5
C27 C271 H27A 109.5
C27 C271 H27B 109.5
H27A C271 H27B 109.5
C27 C271 H27C 109.5
H27A C271 H27C 109.5
H27B C271 H27C 109.5
C27 C272 H27D 109.5
C27 C272 H27E 109.5
H27D C272 H27E 109.5
C27 C272 H27F 109.5
H27D C272 H27F 109.5
H27E C272 H27F 109.5
C29 C291 H29A 109.5
C29 C291 H29B 109.5
H29A C291 H29B 109.5
C29 C291 H29C 109.5
H29A C291 H29C 109.5
H29B C291 H29C 109.5
C29 C292 H29D 109.5
C29 C292 H29E 109.5
H29D C292 H29E 109.5
C29 C292 H29F 109.5
H29D C292 H29F 109.5
H29E C292 H29F 109.5
Cl2 C41 Cl1 117.1(4)
Cl2 C41 H41A 108.0
Cl1 C41 H41A 108.0
Cl2 C41 H41B 108.0
Cl1 C41 H41B 108.0
H41A C41 H41B 107.3

loop_
_geom_bond_atom_site_label_1
_geom_bond_atom_site_label_2
_geom_bond_distance
Au1 C31 1.981(3)
Au1 C1 2.010(3)
C1 N2 1.354(4)
C1 N5 1.356(3)
N2 C3 1.386(4)
N2 C11 1.444(3)
C3 C4 1.346(4)
C3 H3 0.9500
C4 N5 1.379(4)
C4 H4 0.9500
N5 C21 1.450(3)
C11 C16 1.395(4)
C11 C12 1.397(4)
C12 C13 1.403(4)
C12 C17 1.507(4)
C13 C14 1.378(5)
C13 H13 0.9500
C14 C15 1.377(5)
C14 H14 0.9500
C15 C16 1.391(4)
C15 H15 0.9500
C16 C19 1.518(5)
C17 C172 1.524(5)
C17 C171 1.527(5)
C17 H17 1.0000
C19 C191 1.503(6)
C19 C192 1.510(5)
C19 H19 1.0000
C21 C22 1.393(4)
C21 C26 1.394(4)
C22 C23 1.389(4)
C22 C27 1.517(4)
C23 C24 1.381(5)
C23 H23 0.9500
C24 C25 1.379(5)
C24 H24 0.9500
C25 C26 1.395(4)
C25 H25 0.9500
C26 C29 1.512(4)
C27 C272 1.522(5)
C27 C271 1.528(6)
C27 H27 1.0000
C29 C292 1.508(6)
C29 C291 1.510(5)
C29 H29 1.0000
C31 C32 1.197(4)
C32 C33 1.439(4)
C33 O33 1.199(4)
C33 O34 1.325(4)
O34 C34 1.446(4)
C34 H34A 0.9800
C34 H34B 0.9800
C34 H34C 0.9800
C171 H17A 0.9800
C171 H17B 0.9800
C171 H17C 0.9800
C172 H17D 0.9800
C172 H17E 0.9800
C172 H17F 0.9800
C191 H19A 0.9800
C191 H19B 0.9800
C191 H19C 0.9800
C192 H19D 0.9800
C192 H19E 0.9800
C192 H19F 0.9800
C271 H27A 0.9800
C271 H27B 0.9800
C271 H27C 0.9800
C272 H27D 0.9800
C272 H27E 0.9800
C272 H27F 0.9800
C291 H29A 0.9800
C291 H29B 0.9800
C291 H29C 0.9800
C292 H29D 0.9800
C292 H29E 0.9800
C292 H29F 0.9800
C41 Cl2 1.693(8)
C41 Cl1 1.702(7)
C41 H41A 0.9900
C41 H41B 0.9900

loop_
_geom_torsion_atom_site_label_1
_geom_torsion_atom_site_label_2
_geom_torsion_atom_site_label_3
_geom_torsion_atom_site_label_4
_geom_torsion
C31 Au1 C1 N2 97(3)
C31 Au1 C1 N5 -77(3)
N5 C1 N2 C3 0.2(3)
Au1 C1 N2 C3 -174.9(2)
N5 C1 N2 C11 177.6(3)
Au1 C1 N2 C11 2.6(4)
C1 N2 C3 C4 -0.2(4)
C11 N2 C3 C4 -177.7(3)
N2 C3 C4 N5 0.1(4)
N2 C1 N5 C4 -0.1(3)
Au1 C1 N5 C4 174.9(2)
N2 C1 N5 C21 -172.9(3)
Au1 C1 N5 C21 2.1(4)
C3 C4 N5 C1 0.0(4)
C3 C4 N5 C21 172.7(3)
C1 N2 C11 C16 -76.9(4)
C3 N2 C11 C16 100.3(4)
C1 N2 C11 C12 104.1(3)
C3 N2 C11 C12 -78.8(4)
C16 C11 C12 C13 -0.4(5)
N2 C11 C12 C13 178.6(3)
C16 C11 C12 C17 179.0(3)
N2 C11 C12 C17 -2.1(4)
C11 C12 C13 C14 0.4(5)
C17 C12 C13 C14 -179.0(3)
C12 C13 C14 C15 -0.5(6)
C13 C14 C15 C16 0.5(6)
C14 C15 C16 C11 -0.5(5)
C14 C15 C16 C19 179.8(3)
C12 C11 C16 C15 0.5(5)
N2 C11 C16 C15 -178.5(3)
C12 C11 C16 C19 -179.8(3)
N2 C11 C16 C19 1.2(4)
C11 C12 C17 C172 -120.1(4)
C13 C12 C17 C172 59.2(4)
C11 C12 C17 C171 117.1(4)
C13 C12 C17 C171 -63.6(4)
C15 C16 C19 C191 71.4(5)
C11 C16 C19 C191 -108.3(4)
C15 C16 C19 C192 -52.5(5)
C11 C16 C19 C192 127.9(4)
C1 N5 C21 C22 83.3(4)
C4 N5 C21 C22 -88.6(4)
C1 N5 C21 C26 -96.7(3)
C4 N5 C21 C26 91.4(4)
C26 C21 C22 C23 2.0(5)
N5 C21 C22 C23 -178.0(3)
C26 C21 C22 C27 -178.1(3)
N5 C21 C22 C27 1.8(4)
C21 C22 C23 C24 -0.9(5)
C27 C22 C23 C24 179.3(3)
C22 C23 C24 C25 -0.5(5)
C23 C24 C25 C26 0.9(5)
C22 C21 C26 C25 -1.7(4)
N5 C21 C26 C25 178.4(3)
C22 C21 C26 C29 178.2(3)
N5 C21 C26 C29 -1.8(4)
C24 C25 C26 C21 0.1(5)
C24 C25 C26 C29 -179.7(3)
C23 C22 C27 C272 63.3(4)
C21 C22 C27 C272 -116.5(4)
C23 C22 C27 C271 -61.3(5)
C21 C22 C27 C271 118.9(4)
C21 C26 C29 C292 131.3(4)
C25 C26 C29 C292 -48.8(5)
C21 C26 C29 C291 -106.2(4)
C25 C26 C29 C291 73.6(4)
C1 Au1 C31 C32 85(9)
Au1 C31 C32 C33 98(9)
C31 C32 C33 O33 66(6)
C31 C32 C33 O34 -114(6)
O33 C33 O34 C34 -1.2(6)
C32 C33 O34 C34 179.4(4)
